data_7038795
loop_
_publ_author_name
'V\"olcker, Franziska'
'Roesky, Peter W.'

_publ_section_title
;
 Bimetallic rare-earth/platinum complexes ligated by phosphinoamides.
;
_journal_issue 23
_journal_name_full 'Dalton transactions (Cambridge, England : 2003)'
_journal_page_first 9429
_journal_page_last 9435
_journal_paper_doi 10.1039/c6dt00417b
_journal_volume 45
_journal_year 2016
_chemical_absolute_configuration ad
_chemical_formula_moiety 'C90 H76 N5 P5 Pt Y, C16 H32 Li O4'
_chemical_formula_sum 'C106 H108 Li N5 O4 P5 Pt Y'
_chemical_formula_weight 1961.76
_chemical_name_systematic
;
 ?
;
_space_group_crystal_system monoclinic
_space_group_IT_number 9
_space_group_name_Hall 'C -2yc'
_space_group_name_H-M_alt 'C 1 c 1'
_symmetry_space_group_name_Hall 'C -2yc'
_symmetry_space_group_name_H-M 'C 1 c 1'
_atom_sites_solution_hydrogens mixed
_audit_creation_date 2015-04-20
_audit_creation_method
;
Olex2 1.2
(compiled 2015.01.26 svn.r3150 for OlexSys, GUI svn.r4998)
;
_audit_update_record
;
2016-01-27 deposited with the CCDC.
2016-03-09 downloaded from the CCDC.
;
_cell_angle_alpha 90
_cell_angle_beta 107.47(3)
_cell_angle_gamma 90
_cell_formula_units_Z 4
_cell_length_a 23.628(5)
_cell_length_b 14.886(3)
_cell_length_c 28.196(6)
_cell_measurement_reflns_used 15779
_cell_measurement_temperature 209
_cell_measurement_theta_max 27.06
_cell_measurement_theta_min 1.51
_cell_volume 9460(4)
_computing_cell_refinement 'STOE X-AREA, PLATON (A.L.Spek, 2005)'
_computing_data_collection 'STOE X-AREA'
_computing_data_reduction 'STOE X-RED, PLATON (A.L.Spek, 2005)'
_computing_molecular_graphics 'Diamond 2/3, Olex2 (Dolomanov et al., 2009)'
_computing_publication_material 'MS Word, Olex2 (Dolomanov et al., 2009)'
_computing_structure_refinement 'SHELXL-2013 (Sheldrick, 2008)'
_computing_structure_solution 'SHELXS-2013 (Sheldrick, 2008)'
_diffrn_ambient_temperature 209
_diffrn_detector 'image plate (34cm diameter)'
_diffrn_detector_area_resol_mean 6.67
_diffrn_detector_type 'STOE image plate'
_diffrn_measured_fraction_theta_full 0.998
_diffrn_measured_fraction_theta_max 0.997
_diffrn_measurement_device 'two-circle goniometer'
_diffrn_measurement_device_type 'STOE IPDS 2'
_diffrn_measurement_method '\w scans'
_diffrn_radiation_collimation '0.5mm monocapillary'
_diffrn_radiation_monochromator 'plane graphite'
_diffrn_radiation_type MoK\a
_diffrn_radiation_wavelength 0.71073
_diffrn_reflns_av_R_equivalents 0.1126
_diffrn_reflns_av_unetI/netI 0.1871
_diffrn_reflns_Laue_measured_fraction_full 0.998
_diffrn_reflns_Laue_measured_fraction_max 0.997
_diffrn_reflns_limit_h_max 28
_diffrn_reflns_limit_h_min -29
_diffrn_reflns_limit_k_max 16
_diffrn_reflns_limit_k_min -18
_diffrn_reflns_limit_l_max 34
_diffrn_reflns_limit_l_min -34
_diffrn_reflns_number 36018
_diffrn_reflns_point_group_measured_fraction_full 0.987
_diffrn_reflns_point_group_measured_fraction_max 0.984
_diffrn_reflns_theta_full 25.242
_diffrn_reflns_theta_max 26.015
_diffrn_reflns_theta_min 1.514
_diffrn_source 'sealed tube, 12x0.4mm long-fine focus'
_exptl_absorpt_coefficient_mu 2.22
_exptl_absorpt_correction_T_max 0.8987
_exptl_absorpt_correction_T_min 0.6400
_exptl_absorpt_correction_type integration
_exptl_absorpt_process_details 'STOE X-RED & X-SHAPE'
_exptl_crystal_colour yellow
_exptl_crystal_colour_primary yellow
_exptl_crystal_density_diffrn 1.377
_exptl_crystal_description plate
_exptl_crystal_F_000 4024
_exptl_crystal_size_max 0.282
_exptl_crystal_size_mid 0.153
_exptl_crystal_size_min 0.055
_refine_diff_density_max 1.745
_refine_diff_density_min -0.752
_refine_diff_density_rms 0.099
_refine_ls_abs_structure_details
;
 Classical Flack method preferred over Parsons because s.u. lower.
;
_refine_ls_abs_structure_Flack -0.015(10)
_refine_ls_extinction_method none
_refine_ls_goodness_of_fit_ref 0.864
_refine_ls_hydrogen_treatment constr
_refine_ls_matrix_type full
_refine_ls_number_parameters 1098
_refine_ls_number_reflns 18329
_refine_ls_number_restraints 50
_refine_ls_restrained_S_all 0.863
_refine_ls_R_factor_all 0.1064
_refine_ls_R_factor_gt 0.0639
_refine_ls_shift/su_max 0.001
_refine_ls_shift/su_mean 0.000
_refine_ls_structure_factor_coef Fsqd
_refine_ls_weighting_details
;
 w=1/[\s^2^(Fo^2^)+(0.0227P)^2^]
 where P=(Fo^2^+2Fc^2^)/3
;
_refine_ls_weighting_scheme calc
_refine_ls_wR_factor_gt 0.1085
_refine_ls_wR_factor_ref 0.1212
_reflns_Friedel_coverage 0.972
_reflns_Friedel_fraction_full 0.975
_reflns_Friedel_fraction_max 0.970
_reflns_number_gt 11648
_reflns_number_total 18329
_reflns_threshold_expression 'I > 2\s(I)'
_cod_data_source_file c6dt00417b2.cif
_cod_data_source_block 2a
_cod_depositor_comments 'Adding full bibliography for 7038793--7038795.cif.'
_cod_original_cell_volume 9459(4)
_cod_database_code 7038795
_shelxl_version_number 2013-2
_shelx_space_group_comment
;
The symmetry employed for this shelxl refinement is uniquely defined
by the following loop, which should always be used as a source of
symmetry information in preference to the above space-group names.
They are only intended as comments.
;
_olex2_refinement_description
;
1. Fixed Uiso
 At 1.2 times of:
  All C(H) groups, All C(H,H) groups, All C(H,H,H,H) groups, All N(H) groups
2. Rigid bond restraints
 C31, C36, C35, C34, C33, C32
 with sigma for 1-2 distances of 0.01 and sigma for 1-3 distances of 0.01
3. Uiso/Uaniso restraints and constraints
C31 \\sim C36 \\sim C35 \\sim C34 \\sim C33 \\sim C32: within 1.7A with sigma
of 0.04 and sigma for terminal atoms of 0.08
4. Others
 Fixed Sof: C1A(0.5) H1AA(0.5) H1AB(0.5) C96B(0.5) H96A(0.5) H96B(0.5)
 C95B(0.5) H95A(0.5) H95B(0.5) H10I(0.5) H10J(0.5) H10G(0.5) H10H(0.5)
 H10M(0.5) H10N(0.5) H10K(0.5) H10L(0.5) C97A(0.5) H97A(0.5) H97B(0.5)
 C93B(0.5) H93A(0.5) H93B(0.5) C98B(0.5) H98A(0.5) H98B(0.5) O1A(0.5) C94A(0.5)
 H94A(0.5) H94B(0.5) C91A(0.5) H91A(0.5) H91B(0.5) C92A(0.5) H92A(0.5)
 H92B(0.5) O1B(0.5) C91B(0.5) H91C(0.5) H91D(0.5) C92B(0.5) H92C(0.5) H92D(0.5)
 C94B(0.5) H94C(0.5) H94D(0.5) C98A(0.5) H98C(0.5) H98D(0.5) C97B(0.5)
 H97C(0.5) H97D(0.5) C96A(0.5) H96C(0.5) H96D(0.5) C95A(0.5) H95C(0.5)
 H95D(0.5) C93A(0.5) H93C(0.5) H93D(0.5) C1B(0.5) H1BA(0.5) H1BB(0.5)
5.a Riding coordinates:
 N5(H5)
5.b Secondary CH2 refined with riding coordinates:
 C106(H10A,H10B), C1A(H1AA,H1AB), C96B(H96A,H96B), C99(H99A,H99B), C95B(H95A,
 H95B), C102(H10C,H10D), C100(H10E,H10F), C103(H10I,H10J), C103(H10G,H10H),
 C105(H10M,H10N), C105(H10K,H10L), C97A(H97A,H97B), C101(H10O,H10P), C93B(H93A,
 H93B), C98B(H98A,H98B), C94A(H94A,H94B), C91A(H91A,H91B), C92A(H92A,H92B),
 C91B(H91C,H91D), C92B(H92C,H92D), C94B(H94C,H94D), C98A(H98C,H98D), C97B(H97C,
 H97D), C96A(H96C,H96D), C95A(H95C,H95D), C93A(H93C,H93D), C1B(H1BA,H1BB)
5.c Aromatic/amide H refined with riding coordinates:
 C2(H2), C3(H3), C4(H4), C5(H5A), C6(H6), C8(H8), C9(H9), C10(H10), C11(H11),
 C12(H12), C14(H14), C15(H15), C16(H16), C17(H17), C18(H18), C20(H20), C21(H21),
  C22(H22), C23(H23), C24(H24), C26(H26), C27(H27), C28(H28), C29(H29),
 C30(H30), C32(H32), C33(H33), C34(H34), C35(H35), C36(H36), C38(H38), C39(H39),
  C40(H40), C41(H41), C42(H42), C44(H44), C45(H45), C46(H46), C47(H47),
 C48(H48), C50(H50), C51(H51), C52(H52), C53(H53), C54(H54), C56(H56), C57(H57),
  C58(H58), C59(H59), C60(H60), C62(H62), C63(H63), C64(H64), C65(H65),
 C66(H66), C68(H68), C69(H69), C70(H70), C71(H71), C72(H72), C74(H74), C75(H75),
  C76(H76), C77(H77), C78(H78), C80(H80), C81(H81), C82(H82), C83(H83),
 C84(H84), C86(H86), C87(H87), C88(H88), C89(H89), C90(H90)
;
_olex2_submission_special_instructions 'No special instructions were received'

loop_
_space_group_symop_operation_xyz
'x, y, z'
'x, -y, z+1/2'
'x+1/2, y+1/2, z'
'x+1/2, -y+1/2, z+1/2'

loop_
_atom_site_label
_atom_site_type_symbol
_atom_site_fract_x
_atom_site_fract_y
_atom_site_fract_z
_atom_site_U_iso_or_equiv
_atom_site_adp_type
_atom_site_occupancy
_atom_site_site_symmetry_order
_atom_site_calc_flag
_atom_site_refinement_flags_posn
_atom_site_refinement_flags_adp
_atom_site_refinement_flags_occupancy
_atom_site_disorder_assembly
_atom_site_disorder_group
Pt1 Pt 0.24557(2) 0.60910(4) 0.10736(2) 0.02954(13) Uani 1 1 d . . . . .
Y1 Y 0.30650(7) 0.75079(12) 0.18266(5) 0.0296(3) Uani 1 1 d . . . . .
P1 P 0.24305(19) 0.5687(3) 0.18787(15) 0.0318(9) Uani 1 1 d . . . . .
P2 P 0.19470(19) 0.7423(3) 0.08671(14) 0.0313(9) Uani 1 1 d . . . . .
P3 P 0.34366(18) 0.6241(3) 0.10716(14) 0.0340(10) Uani 1 1 d . . . . .
P4 P 0.3456(2) 0.8666(3) 0.27055(16) 0.0396(11) Uani 1 1 d . . . . .
P5 P 0.1975(2) 0.5065(3) 0.04369(16) 0.0361(10) Uani 1 1 d . . . . .
N1 N 0.2943(5) 0.6295(9) 0.2283(4) 0.035(3) Uani 1 1 d . . . . .
N2 N 0.2195(6) 0.8137(9) 0.1330(4) 0.034(3) Uani 1 1 d . . . . .
N3 N 0.3776(7) 0.7024(10) 0.1479(5) 0.038(4) Uani 1 1 d . . . . .
N4 N 0.3480(5) 0.8874(10) 0.2140(4) 0.036(3) Uani 1 1 d . . . . .
N5 N 0.2036(7) 0.5471(10) -0.0081(5) 0.047(4) Uani 1 1 d . . . . .
H5 H 0.1898 0.6009 -0.0103 0.056 Uiso 1 1 d R . . . .
C1 C 0.3178(7) 0.6109(13) 0.2789(5) 0.037(3) Uani 1 1 d . . . . .
C2 C 0.3753(8) 0.5820(14) 0.2972(6) 0.058(6) Uani 1 1 d . . . . .
H2 H 0.3982 0.5745 0.2753 0.070 Uiso 1 1 calc R . . . .
C3 C 0.3998(9) 0.5639(17) 0.3466(8) 0.072(7) Uani 1 1 d . . . . .
H3 H 0.4392 0.5431 0.3571 0.086 Uiso 1 1 calc R . . . .
C4 C 0.3719(11) 0.5736(14) 0.3808(7) 0.068(6) Uani 1 1 d . . . . .
H4 H 0.3903 0.5602 0.4145 0.082 Uiso 1 1 calc R . . . .
C5 C 0.3168(11) 0.603(2) 0.3643(7) 0.075(7) Uani 1 1 d . . . . .
H5A H 0.2953 0.6117 0.3871 0.090 Uiso 1 1 calc R . . . .
C6 C 0.2890(9) 0.6226(16) 0.3141(7) 0.054(6) Uani 1 1 d . . . . .
H6 H 0.2498 0.6441 0.3042 0.065 Uiso 1 1 calc R . . . .
C7 C 0.1721(8) 0.5872(12) 0.2021(6) 0.040(5) Uani 1 1 d . . . . .
C8 C 0.1600(8) 0.6744(12) 0.2157(6) 0.043(4) Uani 1 1 d . . . . .
H8 H 0.1892 0.7193 0.2213 0.051 Uiso 1 1 calc R . . . .
C9 C 0.1033(8) 0.6945(14) 0.2209(6) 0.051(5) Uani 1 1 d . . . . .
H9 H 0.0945 0.7529 0.2292 0.061 Uiso 1 1 calc R . . . .
C10 C 0.0605(8) 0.6259(17) 0.2134(6) 0.061(6) Uani 1 1 d . . . . .
H10 H 0.0228 0.6382 0.2166 0.073 Uiso 1 1 calc R . . . .
C11 C 0.0740(8) 0.5416(14) 0.2013(6) 0.048(5) Uani 1 1 d . . . . .
H11 H 0.0454 0.4959 0.1967 0.058 Uiso 1 1 calc R . . . .
C12 C 0.1286(8) 0.5219(13) 0.1958(6) 0.048(5) Uani 1 1 d . . . . .
H12 H 0.1365 0.4630 0.1875 0.058 Uiso 1 1 calc R . . . .
C13 C 0.2560(7) 0.4502(10) 0.2073(6) 0.037(4) Uani 1 1 d . . . . .
C14 C 0.2534(9) 0.4185(11) 0.2534(7) 0.052(5) Uani 1 1 d . . . . .
H14 H 0.2448 0.4585 0.2761 0.062 Uiso 1 1 calc R . . . .
C15 C 0.2632(10) 0.3299(14) 0.2656(8) 0.065(6) Uani 1 1 d . . . . .
H15 H 0.2640 0.3104 0.2975 0.078 Uiso 1 1 calc R . . . .
C16 C 0.2719(9) 0.2681(13) 0.2316(7) 0.055(5) Uani 1 1 d . . . . .
H16 H 0.2759 0.2067 0.2396 0.066 Uiso 1 1 calc R . . . .
C17 C 0.2746(9) 0.2970(13) 0.1868(7) 0.058(5) Uani 1 1 d . . . . .
H17 H 0.2820 0.2560 0.1640 0.070 Uiso 1 1 calc R . . . .
C18 C 0.2661(10) 0.3891(16) 0.1743(8) 0.045(6) Uani 1 1 d . . . . .
H18 H 0.2674 0.4087 0.1430 0.054 Uiso 1 1 calc R . . . .
C19 C 0.1920(7) 0.8970(14) 0.1386(5) 0.037(4) Uani 1 1 d . . . . .
C20 C 0.2201(10) 0.9797(13) 0.1382(7) 0.053(5) Uani 1 1 d . . . . .
H20 H 0.2569 0.9816 0.1317 0.064 Uiso 1 1 calc R . . . .
C21 C 0.1942(10) 1.0587(13) 0.1472(7) 0.067(6) Uani 1 1 d . . . . .
H21 H 0.2134 1.1133 0.1453 0.081 Uiso 1 1 calc R . . . .
C22 C 0.1427(10) 1.0608(16) 0.1586(7) 0.066(6) Uani 1 1 d . . . . .
H22 H 0.1272 1.1153 0.1661 0.079 Uiso 1 1 calc R . . . .
C23 C 0.1142(9) 0.9819(15) 0.1589(7) 0.061(6) Uani 1 1 d . . . . .
H23 H 0.0773 0.9822 0.1651 0.074 Uiso 1 1 calc R . . . .
C24 C 0.1381(8) 0.9009(14) 0.1502(6) 0.050(5) Uani 1 1 d . . . . .
H24 H 0.1179 0.8473 0.1520 0.060 Uiso 1 1 calc R . . . .
C25 C 0.2022(7) 0.8002(12) 0.0313(6) 0.036(4) Uani 1 1 d . . . . .
C26 C 0.2398(8) 0.8758(13) 0.0365(6) 0.049(5) Uani 1 1 d . . . . .
H26 H 0.2604 0.8959 0.0686 0.059 Uiso 1 1 calc R . . . .
C27 C 0.2473(9) 0.9215(14) -0.0041(7) 0.062(6) Uani 1 1 d . . . . .
H27 H 0.2724 0.9718 0.0004 0.075 Uiso 1 1 calc R . . . .
C28 C 0.2169(9) 0.8913(18) -0.0518(7) 0.064(5) Uani 1 1 d . . . . .
H28 H 0.2204 0.9222 -0.0799 0.077 Uiso 1 1 calc R . . . .
C29 C 0.1819(9) 0.8166(14) -0.0574(7) 0.053(5) Uani 1 1 d . . . . .
H29 H 0.1626 0.7945 -0.0894 0.063 Uiso 1 1 calc R . . . .
C30 C 0.1745(7) 0.7731(11) -0.0158(6) 0.034(4) Uani 1 1 d . . . . .
H30 H 0.1493 0.7229 -0.0207 0.040 Uiso 1 1 calc R . . . .
C31 C 0.1114(8) 0.7388(13) 0.0678(6) 0.035(4) Uani 1 1 d . U . . .
C32 C 0.0755(8) 0.8006(13) 0.0353(7) 0.050(4) Uani 1 1 d . U . . .
H32 H 0.0932 0.8466 0.0219 0.060 Uiso 1 1 calc R . . . .
C33 C 0.0139(10) 0.7960(16) 0.0223(8) 0.059(5) Uani 1 1 d . U . . .
H33 H -0.0096 0.8386 0.0005 0.071 Uiso 1 1 calc R . . . .
C34 C -0.0125(9) 0.7274(15) 0.0420(7) 0.060(5) Uani 1 1 d . U . . .
H34 H -0.0540 0.7221 0.0331 0.073 Uiso 1 1 calc R . . . .
C35 C 0.0223(9) 0.6698(16) 0.0736(8) 0.056(5) Uani 1 1 d . U . . .
H35 H 0.0044 0.6251 0.0878 0.068 Uiso 1 1 calc R . . . .
C36 C 0.0842(8) 0.6727(14) 0.0868(6) 0.047(4) Uani 1 1 d . U . . .
H36 H 0.1070 0.6295 0.1086 0.056 Uiso 1 1 calc R . . . .
C37 C 0.4390(7) 0.7233(11) 0.1595(6) 0.037(4) Uani 1 1 d . . . . .
C38 C 0.4652(9) 0.7676(14) 0.2036(7) 0.049(5) Uani 1 1 d . . . . .
H38 H 0.4426 0.7796 0.2252 0.059 Uiso 1 1 calc R . . . .
C39 C 0.5251(9) 0.7954(13) 0.2171(8) 0.060(6) Uani 1 1 d . . . . .
H39 H 0.5414 0.8269 0.2470 0.071 Uiso 1 1 calc R . . . .
C40 C 0.5597(8) 0.7773(12) 0.1871(7) 0.050(5) Uani 1 1 d . . . . .
H40 H 0.5999 0.7942 0.1964 0.060 Uiso 1 1 calc R . . . .
C41 C 0.5342(7) 0.7341(12) 0.1439(7) 0.050(5) Uani 1 1 d . . . . .
H41 H 0.5576 0.7229 0.1228 0.060 Uiso 1 1 calc R . . . .
C42 C 0.4754(9) 0.7054(12) 0.1285(6) 0.043(5) Uani 1 1 d . . . . .
H42 H 0.4600 0.6746 0.0983 0.051 Uiso 1 1 calc R . . . .
C43 C 0.3502(7) 0.6562(12) 0.0456(6) 0.041(4) Uani 1 1 d . . . . .
C44 C 0.3593(8) 0.7459(13) 0.0361(6) 0.045(4) Uani 1 1 d . . . . .
H44 H 0.3651 0.7882 0.0619 0.054 Uiso 1 1 calc R . . . .
C45 C 0.3599(9) 0.7738(14) -0.0096(7) 0.063(5) Uani 1 1 d . . . . .
H45 H 0.3662 0.8350 -0.0145 0.076 Uiso 1 1 calc R . . . .
C46 C 0.3517(9) 0.7168(17) -0.0483(8) 0.065(6) Uani 1 1 d . . . . .
H46 H 0.3517 0.7378 -0.0797 0.079 Uiso 1 1 calc R . . . .
C47 C 0.3433(9) 0.6259(15) -0.0405(7) 0.062(6) Uani 1 1 d . . . . .
H47 H 0.3383 0.5840 -0.0664 0.075 Uiso 1 1 calc R . . . .
C48 C 0.3425(8) 0.5992(17) 0.0054(6) 0.048(5) Uani 1 1 d . . . . .
H48 H 0.3363 0.5379 0.0101 0.058 Uiso 1 1 calc R . . . .
C49 C 0.3923(7) 0.5241(11) 0.1236(6) 0.036(4) Uani 1 1 d . . . . .
C50 C 0.3878(9) 0.4751(15) 0.1644(7) 0.043(5) Uani 1 1 d . . . . .
H50 H 0.3616 0.4942 0.1817 0.052 Uiso 1 1 calc R . . . .
C51 C 0.4216(8) 0.3986(14) 0.1799(7) 0.059(5) Uani 1 1 d . . . . .
H51 H 0.4186 0.3676 0.2080 0.070 Uiso 1 1 calc R . . . .
C52 C 0.4588(10) 0.3674(13) 0.1553(9) 0.066(7) Uani 1 1 d . . . . .
H52 H 0.4817 0.3155 0.1658 0.080 Uiso 1 1 calc R . . . .
C53 C 0.4614(9) 0.4146(13) 0.1148(8) 0.058(5) Uani 1 1 d . . . . .
H53 H 0.4860 0.3927 0.0966 0.070 Uiso 1 1 calc R . . . .
C54 C 0.4309(8) 0.4910(13) 0.0991(7) 0.054(5) Uani 1 1 d . . . . .
H54 H 0.4358 0.5219 0.0714 0.064 Uiso 1 1 calc R . . . .
C55 C 0.3677(7) 0.9626(11) 0.1932(6) 0.040(4) Uani 1 1 d . . . . .
C56 C 0.3735(9) 1.0506(12) 0.2130(6) 0.050(5) Uani 1 1 d . . . . .
H56 H 0.3664 1.0607 0.2436 0.060 Uiso 1 1 calc R . . . .
C57 C 0.3895(8) 1.1228(12) 0.1882(7) 0.053(5) Uani 1 1 d . . . . .
H57 H 0.3905 1.1811 0.2012 0.064 Uiso 1 1 calc R . . . .
C58 C 0.4037(7) 1.1093(15) 0.1449(6) 0.052(4) Uani 1 1 d . . . . .
H58 H 0.4148 1.1578 0.1283 0.062 Uiso 1 1 calc R . . . .
C59 C 0.4015(9) 1.0236(13) 0.1263(7) 0.054(5) Uani 1 1 d . . . . .
H59 H 0.4125 1.0131 0.0974 0.064 Uiso 1 1 calc R . . . .
C60 C 0.3831(8) 0.9531(13) 0.1498(6) 0.051(5) Uani 1 1 d . . . . .
H60 H 0.3810 0.8955 0.1357 0.061 Uiso 1 1 calc R . . . .
C61 C 0.3134(8) 0.9608(12) 0.2965(6) 0.042(4) Uani 1 1 d . . . . .
C62 C 0.3415(8) 0.9961(14) 0.3433(6) 0.053(5) Uani 1 1 d . . . . .
H62 H 0.3786 0.9742 0.3624 0.063 Uiso 1 1 calc R . . . .
C63 C 0.3129(12) 1.0661(17) 0.3615(9) 0.070(7) Uani 1 1 d . . . . .
H63 H 0.3307 1.0894 0.3935 0.084 Uiso 1 1 calc R . . . .
C64 C 0.2597(11) 1.0999(15) 0.3331(9) 0.067(6) Uani 1 1 d . . . . .
H64 H 0.2416 1.1475 0.3450 0.080 Uiso 1 1 calc R . . . .
C65 C 0.2339(11) 1.0648(15) 0.2886(9) 0.070(7) Uani 1 1 d . . . . .
H65 H 0.1978 1.0888 0.2686 0.084 Uiso 1 1 calc R . . . .
C66 C 0.2598(10) 0.9923(14) 0.2710(6) 0.057(5) Uani 1 1 d . . . . .
H66 H 0.2390 0.9652 0.2406 0.069 Uiso 1 1 calc R . . . .
C67 C 0.4198(9) 0.8608(12) 0.3145(6) 0.049(5) Uani 1 1 d . . . . .
C68 C 0.4307(11) 0.8022(17) 0.3534(7) 0.075(7) Uani 1 1 d . . . . .
H68 H 0.3994 0.7662 0.3565 0.090 Uiso 1 1 calc R . . . .
C69 C 0.4846(14) 0.7935(19) 0.3876(8) 0.095(9) Uani 1 1 d . . . . .
H69 H 0.4901 0.7551 0.4151 0.114 Uiso 1 1 calc R . . . .
C70 C 0.5335(12) 0.8449(18) 0.3806(8) 0.087(9) Uani 1 1 d . . . . .
H70 H 0.5718 0.8390 0.4032 0.104 Uiso 1 1 calc R . . . .
C71 C 0.5240(9) 0.9013(19) 0.3417(8) 0.076(6) Uani 1 1 d . . . . .
H71 H 0.5557 0.9348 0.3372 0.091 Uiso 1 1 calc R . . . .
C72 C 0.4690(9) 0.9100(14) 0.3089(6) 0.060(6) Uani 1 1 d . . . . .
H72 H 0.4632 0.9495 0.2818 0.072 Uiso 1 1 calc R . . . .
C73 C 0.1875(7) 0.5152(12) -0.0577(6) 0.039(4) Uani 1 1 d . . . . .
C74 C 0.1964(10) 0.5710(16) -0.0954(8) 0.059(6) Uani 1 1 d . . . . .
H74 H 0.2139 0.6278 -0.0868 0.070 Uiso 1 1 calc R . . . .
C75 C 0.1803(10) 0.5448(18) -0.1443(8) 0.066(6) Uani 1 1 d . . . . .
H75 H 0.1846 0.5848 -0.1689 0.079 Uiso 1 1 calc R . . . .
C76 C 0.1579(9) 0.460(2) -0.1574(7) 0.076(8) Uani 1 1 d . . . . .
H76 H 0.1482 0.4409 -0.1906 0.091 Uiso 1 1 calc R . . . .
C77 C 0.1501(8) 0.4040(17) -0.1214(7) 0.067(6) Uani 1 1 d . . . . .
H77 H 0.1345 0.3462 -0.1304 0.080 Uiso 1 1 calc R . . . .
C78 C 0.1643(9) 0.4299(14) -0.0728(7) 0.060(6) Uani 1 1 d . . . . .
H78 H 0.1583 0.3897 -0.0490 0.073 Uiso 1 1 calc R . . . .
C79 C 0.2243(10) 0.3893(15) 0.0466(7) 0.044(6) Uani 1 1 d . . . . .
C80 C 0.2839(9) 0.3768(12) 0.0506(7) 0.058(5) Uani 1 1 d . . . . .
H80 H 0.3075 0.4275 0.0500 0.070 Uiso 1 1 calc R . . . .
C81 C 0.3101(10) 0.2923(15) 0.0553(8) 0.066(6) Uani 1 1 d . . . . .
H81 H 0.3507 0.2871 0.0586 0.079 Uiso 1 1 calc R . . . .
C82 C 0.2772(10) 0.2170(15) 0.0552(8) 0.070(6) Uani 1 1 d . . . . .
H82 H 0.2950 0.1600 0.0577 0.083 Uiso 1 1 calc R . . . .
C83 C 0.2195(11) 0.2246(14) 0.0515(7) 0.066(6) Uani 1 1 d . . . . .
H83 H 0.1975 0.1725 0.0526 0.079 Uiso 1 1 calc R . . . .
C84 C 0.1904(10) 0.3105(12) 0.0459(7) 0.054(5) Uani 1 1 d . . . . .
H84 H 0.1495 0.3143 0.0419 0.065 Uiso 1 1 calc R . . . .
C85 C 0.1157(8) 0.4868(12) 0.0331(6) 0.037(4) Uani 1 1 d . . . . .
C86 C 0.0986(9) 0.4454(13) 0.0712(7) 0.047(5) Uani 1 1 d . . . . .
H86 H 0.1271 0.4276 0.1008 0.057 Uiso 1 1 calc R . . . .
C87 C 0.0378(11) 0.4311(16) 0.0643(9) 0.067(6) Uani 1 1 d . . . . .
H87 H 0.0250 0.4059 0.0900 0.080 Uiso 1 1 calc R . . . .
C88 C -0.0020(10) 0.4537(17) 0.0208(10) 0.075(7) Uani 1 1 d . . . . .
H88 H -0.0423 0.4413 0.0159 0.090 Uiso 1 1 calc R . . . .
C89 C 0.0152(10) 0.495(2) -0.0178(8) 0.083(8) Uani 1 1 d . . . . .
H89 H -0.0132 0.5133 -0.0475 0.100 Uiso 1 1 calc R . . . .
C90 C 0.0752(8) 0.5092(13) -0.0103(6) 0.052(5) Uani 1 1 d . . . . .
H90 H 0.0880 0.5345 -0.0359 0.063 Uiso 1 1 calc R . . . .
O2 O 0.5521(8) 0.3986(13) 0.4410(5) 0.090(5) Uani 1 1 d . . . . .
O3 O 0.6411(7) 0.3543(10) 0.3802(5) 0.076(5) Uani 1 1 d . . . . .
O4 O 0.5449(8) 0.4930(12) 0.3331(6) 0.086(5) Uani 1 1 d . . . . .
C106 C 0.5252(12) 0.490(2) 0.2805(9) 0.091(8) Uani 1 1 d . . . . .
H10A H 0.4818 0.4900 0.2682 0.110 Uiso 1 1 calc R . . . .
H10B H 0.5398 0.4353 0.2685 0.110 Uiso 1 1 calc R . . . .
C1A C 0.551(2) 0.636(3) 0.3039(16) 0.068(13) Uiso 0.5 1 d . . P A 2
H1AA H 0.5789 0.6850 0.3045 0.081 Uiso 0.5 1 calc R . P A 2
H1AB H 0.5118 0.6606 0.3010 0.081 Uiso 0.5 1 calc R . P A 2
C96B C 0.544(3) 0.337(4) 0.5176(19) 0.082(17) Uiso 0.5 1 d . . P B 2
H96A H 0.5149 0.3186 0.5338 0.098 Uiso 0.5 1 calc R . P B 2
H96B H 0.5800 0.2997 0.5294 0.098 Uiso 0.5 1 calc R . P B 2
C99 C 0.6859(12) 0.3402(19) 0.4270(10) 0.092(8) Uani 1 1 d . . . . .
H99A H 0.6769 0.2868 0.4437 0.111 Uiso 1 1 calc R . . . .
H99B H 0.6886 0.3922 0.4489 0.111 Uiso 1 1 calc R . . . .
C95B C 0.518(3) 0.338(6) 0.457(3) 0.13(3) Uiso 0.5 1 d . . P B 2
H95A H 0.5202 0.2780 0.4438 0.158 Uiso 0.5 1 calc R . P B 2
H95B H 0.4760 0.3569 0.4471 0.158 Uiso 0.5 1 calc R . P B 2
C102 C 0.6677(15) 0.354(3) 0.3420(11) 0.114(12) Uani 1 1 d . . . . .
H10C H 0.6666 0.4151 0.3283 0.136 Uiso 1 1 calc R . . . .
H10D H 0.6458 0.3142 0.3152 0.136 Uiso 1 1 calc R . . . .
C100 C 0.7435(15) 0.328(3) 0.4142(14) 0.140(14) Uani 1 1 d . . . . .
H10E H 0.7707 0.3776 0.4271 0.168 Uiso 1 1 calc R . . . .
H10F H 0.7629 0.2714 0.4283 0.168 Uiso 1 1 calc R . . . .
C103 C 0.5726(16) 0.577(2) 0.3479(11) 0.131(13) Uani 1 1 d . . . . .
H10I H 0.6159 0.5706 0.3576 0.157 Uiso 0.5 1 calc R . P A 2
H10J H 0.5615 0.6010 0.3762 0.157 Uiso 0.5 1 calc R . P A 2
H10G H 0.5473 0.6135 0.3621 0.157 Uiso 0.5 1 calc R . P A 1
H10H H 0.6104 0.5670 0.3739 0.157 Uiso 0.5 1 calc R . P A 1
C105 C 0.5490(16) 0.570(2) 0.2631(9) 0.116(11) Uani 1 1 d . . . . .
H10M H 0.5228 0.5905 0.2311 0.139 Uiso 0.5 1 calc R . P A 2
H10N H 0.5887 0.5585 0.2601 0.139 Uiso 0.5 1 calc R . P A 2
H10K H 0.5167 0.6064 0.2420 0.139 Uiso 0.5 1 calc R . P A 1
H10L H 0.5755 0.5525 0.2438 0.139 Uiso 0.5 1 calc R . P A 1
C97A C 0.524(3) 0.447(4) 0.506(2) 0.084(16) Uiso 0.5 1 d . . P B 1
H97A H 0.5363 0.4757 0.5393 0.100 Uiso 0.5 1 calc R . P B 1
H97B H 0.4854 0.4715 0.4876 0.100 Uiso 0.5 1 calc R . P B 1
C101 C 0.7272(16) 0.325(3) 0.3612(12) 0.136(14) Uani 1 1 d . . . . .
H10O H 0.7533 0.3645 0.3493 0.164 Uiso 1 1 calc R . . . .
H10P H 0.7311 0.2638 0.3499 0.164 Uiso 1 1 calc R . . . .
C93B C 0.411(2) 0.226(4) 0.320(2) 0.084(17) Uiso 0.5 1 d . . P C 2
H93A H 0.3990 0.2028 0.2854 0.100 Uiso 0.5 1 calc R . P C 2
H93B H 0.3752 0.2354 0.3302 0.100 Uiso 0.5 1 calc R . P C 2
C98B C 0.545(3) 0.479(5) 0.464(2) 0.11(3) Uiso 0.5 1 d . . P B 2
H98A H 0.5054 0.5038 0.4509 0.135 Uiso 0.5 1 calc R . P B 2
H98B H 0.5748 0.5240 0.4620 0.135 Uiso 0.5 1 calc R . P B 2
Li1 Li 0.564(2) 0.385(4) 0.3761(15) 0.099(15) Uani 1 1 d . . . . .
O1A O 0.4967(12) 0.3115(17) 0.3322(10) 0.037(6) Uiso 0.5 1 d . . P D 1
C94A C 0.435(2) 0.313(3) 0.336(2) 0.057(13) Uiso 0.5 1 d . . P D 1
H94A H 0.4321 0.3493 0.3640 0.068 Uiso 0.5 1 calc R . P D 1
H94B H 0.4064 0.3346 0.3053 0.068 Uiso 0.5 1 calc R . P D 1
C91A C 0.502(2) 0.236(3) 0.3066(17) 0.072(12) Uiso 0.5 1 d . . P D 1
H91A H 0.5445 0.2213 0.3129 0.087 Uiso 0.5 1 calc R . P D 1
H91B H 0.4847 0.2458 0.2708 0.087 Uiso 0.5 1 calc R . P D 1
C92A C 0.471(3) 0.161(4) 0.324(2) 0.083(15) Uiso 0.5 1 d . . P D 1
H92A H 0.4980 0.1261 0.3511 0.100 Uiso 0.5 1 calc R . P D 1
H92B H 0.4501 0.1209 0.2972 0.100 Uiso 0.5 1 calc R . P D 1
O1B O 0.508(2) 0.293(4) 0.3555(18) 0.113(16) Uiso 0.5 1 d . . P C 2
C91B C 0.511(4) 0.197(6) 0.343(3) 0.14(3) Uiso 0.5 1 d . . P C 2
H91C H 0.5482 0.1693 0.3633 0.174 Uiso 0.5 1 calc R . P C 2
H91D H 0.5073 0.1886 0.3076 0.174 Uiso 0.5 1 calc R . P C 2
C92B C 0.457(3) 0.164(6) 0.356(3) 0.12(2) Uiso 0.5 1 d . . P C 2
H92C H 0.4603 0.1756 0.3913 0.144 Uiso 0.5 1 calc R . P C 2
H92D H 0.4498 0.0997 0.3491 0.144 Uiso 0.5 1 calc R . P C 2
C94B C 0.449(4) 0.308(7) 0.326(3) 0.14(4) Uiso 0.5 1 d . . P C 2
H94C H 0.4490 0.3291 0.2930 0.165 Uiso 0.5 1 calc R . P C 2
H94D H 0.4314 0.3555 0.3411 0.165 Uiso 0.5 1 calc R . P C 2
C98A C 0.572(2) 0.469(3) 0.4775(17) 0.056(12) Uiso 0.5 1 d . . P B 1
H98C H 0.5675 0.5295 0.4626 0.067 Uiso 0.5 1 calc R . P B 1
H98D H 0.6134 0.4607 0.4984 0.067 Uiso 0.5 1 calc R . P B 1
C97B C 0.558(3) 0.440(4) 0.5235(18) 0.077(15) Uiso 0.5 1 d . . P B 2
H97C H 0.5999 0.4498 0.5430 0.092 Uiso 0.5 1 calc R . P B 2
H97D H 0.5326 0.4699 0.5400 0.092 Uiso 0.5 1 calc R . P B 2
C96A C 0.521(3) 0.374(5) 0.510(2) 0.095(19) Uiso 0.5 1 d . . P B 1
H96C H 0.4793 0.3578 0.5045 0.114 Uiso 0.5 1 calc R . P B 1
H96D H 0.5427 0.3572 0.5446 0.114 Uiso 0.5 1 calc R . P B 1
C95A C 0.549(2) 0.316(3) 0.4704(17) 0.065(13) Uiso 0.5 1 d . . P B 1
H95C H 0.5877 0.2895 0.4866 0.078 Uiso 0.5 1 calc R . P B 1
H95D H 0.5213 0.2710 0.4511 0.078 Uiso 0.5 1 calc R . P B 1
C93A C 0.426(3) 0.216(4) 0.344(2) 0.083(17) Uiso 0.5 1 d . . P D 1
H93C H 0.3849 0.1981 0.3261 0.100 Uiso 0.5 1 calc R . P D 1
H93D H 0.4327 0.2038 0.3796 0.100 Uiso 0.5 1 calc R . P D 1
C1B C 0.583(3) 0.622(4) 0.309(2) 0.094(17) Uiso 0.5 1 d . . P A 1
H1BA H 0.6253 0.6229 0.3124 0.113 Uiso 0.5 1 calc R . P A 1
H1BB H 0.5683 0.6837 0.3075 0.113 Uiso 0.5 1 calc R . P A 1

loop_
_atom_site_aniso_label
_atom_site_aniso_U_11
_atom_site_aniso_U_22
_atom_site_aniso_U_33
_atom_site_aniso_U_23
_atom_site_aniso_U_13
_atom_site_aniso_U_12
Pt1 0.0337(3) 0.0252(3) 0.0306(2) -0.0030(5) 0.0110(2) -0.0005(5)
Y1 0.0329(9) 0.0248(8) 0.0319(8) -0.0022(7) 0.0107(6) -0.0002(8)
P1 0.033(2) 0.026(2) 0.037(2) 0.0017(17) 0.0104(19) 0.0002(18)
P2 0.035(2) 0.028(2) 0.032(2) -0.0006(17) 0.0111(17) 0.0000(19)
P3 0.041(2) 0.026(2) 0.039(2) -0.0024(18) 0.0173(18) 0.0000(19)
P4 0.046(3) 0.031(3) 0.042(2) -0.0040(18) 0.015(2) -0.005(2)
P5 0.043(3) 0.028(2) 0.037(2) -0.0013(19) 0.012(2) 0.001(2)
N1 0.034(7) 0.040(9) 0.032(6) 0.006(6) 0.013(5) 0.009(6)
N2 0.030(8) 0.040(8) 0.033(7) 0.000(6) 0.010(6) 0.005(7)
N3 0.042(9) 0.034(9) 0.039(8) -0.008(7) 0.016(7) -0.002(7)
N4 0.038(7) 0.025(7) 0.044(7) -0.002(7) 0.011(6) 0.008(7)
N5 0.054(10) 0.028(8) 0.057(9) -0.007(7) 0.015(8) 0.015(7)
C1 0.040(9) 0.032(8) 0.035(7) 0.002(9) 0.009(6) 0.004(10)
C2 0.050(12) 0.071(16) 0.044(10) 0.011(9) 0.001(9) 0.019(11)
C3 0.044(12) 0.094(18) 0.067(14) 0.012(12) 0.001(11) 0.015(12)
C4 0.093(18) 0.058(14) 0.046(11) 0.015(9) 0.007(12) -0.001(12)
C5 0.083(17) 0.090(18) 0.053(12) 0.019(15) 0.024(11) -0.006(18)
C6 0.045(12) 0.069(16) 0.043(10) 0.005(11) 0.006(8) 0.007(11)
C7 0.055(12) 0.038(12) 0.036(9) 0.004(7) 0.026(8) 0.001(9)
C8 0.045(11) 0.039(11) 0.050(10) -0.005(8) 0.023(8) -0.005(9)
C9 0.040(11) 0.060(13) 0.055(11) 0.009(9) 0.019(9) 0.022(10)
C10 0.032(10) 0.10(2) 0.057(11) 0.006(12) 0.020(8) 0.007(12)
C11 0.030(10) 0.067(14) 0.047(10) -0.001(10) 0.011(8) -0.013(10)
C12 0.043(11) 0.048(12) 0.058(11) -0.006(9) 0.022(9) -0.016(9)
C13 0.042(10) 0.021(8) 0.039(9) 0.003(7) 0.002(8) 0.000(7)
C14 0.079(15) 0.025(10) 0.064(12) 0.001(8) 0.041(11) 0.001(9)
C15 0.097(18) 0.040(12) 0.072(14) 0.027(11) 0.046(13) 0.032(12)
C16 0.075(15) 0.031(11) 0.066(12) 0.011(10) 0.031(11) -0.011(10)
C17 0.082(16) 0.032(11) 0.062(13) -0.004(10) 0.023(12) 0.009(11)
C18 0.052(14) 0.038(13) 0.046(11) 0.014(11) 0.015(10) -0.012(12)
C19 0.041(9) 0.035(9) 0.032(7) -0.009(8) 0.003(6) -0.006(9)
C20 0.066(14) 0.034(11) 0.058(12) 0.003(9) 0.017(10) 0.004(10)
C21 0.091(18) 0.024(10) 0.073(13) -0.014(9) 0.003(12) 0.005(11)
C22 0.062(15) 0.061(15) 0.072(13) -0.009(11) 0.015(11) 0.041(12)
C23 0.042(12) 0.066(15) 0.076(14) -0.028(12) 0.016(10) 0.016(11)
C24 0.050(11) 0.044(12) 0.059(10) -0.018(10) 0.019(8) -0.002(10)
C25 0.026(9) 0.027(10) 0.056(11) 0.012(8) 0.015(8) 0.007(8)
C26 0.054(11) 0.046(13) 0.053(10) 0.014(9) 0.024(8) 0.009(10)
C27 0.073(14) 0.054(14) 0.076(14) 0.017(10) 0.046(12) 0.014(11)
C28 0.099(16) 0.055(12) 0.054(11) 0.022(13) 0.045(11) 0.012(16)
C29 0.062(14) 0.057(13) 0.041(10) -0.002(9) 0.018(10) 0.007(11)
C30 0.034(9) 0.023(8) 0.038(9) -0.009(7) 0.002(7) 0.010(7)
C31 0.037(9) 0.037(10) 0.035(8) -0.016(7) 0.015(7) 0.013(7)
C32 0.040(9) 0.048(11) 0.059(11) 0.002(8) 0.011(9) 0.007(8)
C33 0.041(9) 0.067(14) 0.075(14) -0.003(10) 0.025(10) 0.022(10)
C34 0.042(10) 0.067(14) 0.077(13) -0.012(9) 0.025(9) 0.008(8)
C35 0.042(9) 0.063(13) 0.070(13) -0.013(9) 0.026(9) 0.005(9)
C36 0.043(9) 0.051(11) 0.043(10) -0.003(8) 0.007(8) -0.002(9)
C37 0.041(10) 0.034(10) 0.038(9) 0.009(7) 0.014(8) 0.002(8)
C38 0.046(12) 0.052(14) 0.049(11) -0.005(10) 0.015(9) 0.002(10)
C39 0.044(12) 0.043(12) 0.079(14) -0.029(10) -0.001(10) -0.014(10)
C40 0.026(9) 0.046(12) 0.072(12) -0.011(9) 0.006(9) -0.010(8)
C41 0.035(10) 0.050(12) 0.072(12) 0.019(10) 0.025(9) 0.008(9)
C42 0.058(13) 0.038(11) 0.040(10) -0.001(8) 0.026(9) 0.002(9)
C43 0.028(9) 0.049(11) 0.049(10) -0.001(8) 0.014(8) -0.002(8)
C44 0.052(11) 0.045(11) 0.044(9) -0.001(9) 0.022(8) -0.008(9)
C45 0.081(15) 0.048(13) 0.061(12) 0.010(10) 0.023(11) 0.008(11)
C46 0.058(14) 0.089(18) 0.056(12) 0.016(12) 0.026(11) 0.009(12)
C47 0.078(14) 0.065(16) 0.053(11) 0.001(10) 0.034(10) 0.015(12)
C48 0.050(12) 0.063(15) 0.033(9) -0.010(10) 0.015(8) -0.009(12)
C49 0.037(10) 0.033(10) 0.041(9) 0.000(7) 0.015(8) -0.003(8)
C50 0.046(12) 0.052(14) 0.035(11) -0.003(9) 0.016(9) -0.003(10)
C51 0.063(12) 0.030(10) 0.073(12) 0.009(11) 0.005(10) 0.012(11)
C52 0.059(14) 0.023(11) 0.116(19) -0.002(11) 0.023(13) 0.014(9)
C53 0.055(13) 0.040(13) 0.078(14) -0.014(10) 0.018(11) 0.008(9)
C54 0.047(12) 0.048(12) 0.069(12) -0.010(10) 0.022(10) -0.005(10)
C55 0.046(11) 0.032(9) 0.041(9) -0.002(7) 0.015(8) -0.005(8)
C56 0.074(14) 0.034(10) 0.042(10) -0.011(8) 0.016(9) -0.005(10)
C57 0.065(12) 0.026(10) 0.073(12) 0.006(9) 0.028(10) -0.002(9)
C58 0.047(10) 0.038(10) 0.069(11) 0.025(11) 0.015(8) -0.009(11)
C59 0.073(14) 0.045(12) 0.052(11) -0.006(9) 0.033(10) -0.020(11)
C60 0.049(12) 0.046(12) 0.056(11) -0.005(9) 0.012(9) -0.006(9)
C61 0.045(11) 0.041(10) 0.050(10) -0.004(8) 0.030(9) -0.010(9)
C62 0.040(11) 0.068(14) 0.055(11) -0.026(10) 0.022(9) -0.019(10)
C63 0.082(18) 0.074(16) 0.067(14) -0.023(13) 0.042(13) -0.025(15)
C64 0.102(18) 0.040(12) 0.086(15) -0.010(12) 0.069(14) 0.010(13)
C65 0.094(18) 0.050(13) 0.094(17) 0.008(12) 0.071(15) 0.012(12)
C66 0.086(16) 0.059(13) 0.036(9) 0.001(9) 0.030(10) -0.003(12)
C67 0.066(12) 0.045(11) 0.027(8) -0.007(7) 0.001(8) -0.007(9)
C68 0.080(17) 0.083(18) 0.051(12) 0.013(12) 0.006(11) -0.005(14)
C69 0.13(3) 0.079(19) 0.054(14) 0.014(13) -0.001(16) 0.014(19)
C70 0.087(19) 0.075(18) 0.059(14) -0.030(13) -0.038(13) 0.033(15)
C71 0.058(13) 0.073(17) 0.081(14) -0.021(14) -0.003(11) -0.001(14)
C72 0.064(13) 0.055(15) 0.048(10) -0.008(9) -0.001(9) 0.010(11)
C73 0.029(9) 0.047(11) 0.033(8) -0.007(8) 0.000(7) 0.001(8)
C74 0.058(14) 0.068(15) 0.058(13) -0.019(12) 0.031(11) -0.003(12)
C75 0.061(15) 0.080(18) 0.054(13) -0.015(13) 0.014(11) 0.006(14)
C76 0.060(14) 0.14(2) 0.029(10) -0.024(12) 0.012(9) 0.029(15)
C77 0.064(13) 0.075(16) 0.056(11) -0.030(12) 0.010(9) -0.005(13)
C78 0.067(14) 0.056(13) 0.050(11) -0.018(9) 0.005(10) -0.001(11)
C79 0.054(14) 0.033(12) 0.036(10) 0.013(10) -0.002(9) 0.000(12)
C80 0.071(14) 0.024(11) 0.082(13) -0.009(10) 0.028(11) -0.004(10)
C81 0.051(13) 0.051(14) 0.088(15) -0.012(12) 0.012(11) 0.009(11)
C82 0.063(15) 0.044(13) 0.088(16) -0.006(12) 0.002(12) 0.010(12)
C83 0.085(17) 0.044(13) 0.078(14) -0.022(10) 0.038(13) -0.018(12)
C84 0.071(15) 0.023(10) 0.065(12) -0.019(9) 0.014(11) -0.015(10)
C85 0.050(11) 0.027(9) 0.036(10) -0.004(7) 0.015(8) 0.005(8)
C86 0.054(13) 0.041(12) 0.051(11) 0.008(9) 0.021(10) -0.008(9)
C87 0.072(16) 0.066(16) 0.074(15) 0.008(13) 0.038(13) -0.020(13)
C88 0.042(13) 0.081(18) 0.102(19) -0.017(15) 0.024(13) -0.019(12)
C89 0.057(15) 0.12(2) 0.067(14) -0.012(14) 0.008(12) 0.008(15)
C90 0.051(12) 0.059(13) 0.047(10) 0.001(9) 0.014(9) -0.003(10)
O2 0.124(13) 0.091(13) 0.077(9) -0.011(11) 0.064(9) -0.020(13)
O3 0.086(11) 0.096(13) 0.056(8) -0.005(8) 0.033(8) -0.004(9)
O4 0.105(13) 0.088(13) 0.068(10) -0.007(9) 0.028(9) -0.027(11)
C106 0.086(19) 0.10(2) 0.079(17) -0.021(16) 0.017(14) 0.007(17)
C99 0.10(2) 0.081(19) 0.11(2) -0.004(16) 0.047(18) -0.025(17)
C102 0.12(3) 0.15(3) 0.09(2) 0.013(19) 0.06(2) -0.03(2)
C100 0.10(3) 0.15(4) 0.15(3) 0.04(3) 0.01(2) 0.02(3)
C103 0.17(3) 0.12(3) 0.09(2) -0.017(19) 0.02(2) -0.06(2)
C105 0.18(3) 0.11(3) 0.068(16) 0.000(15) 0.050(19) -0.01(2)
C101 0.12(3) 0.20(4) 0.12(3) 0.05(3) 0.08(2) 0.01(3)
Li1 0.09(3) 0.13(4) 0.09(3) -0.03(3) 0.05(2) -0.04(4)

loop_
_atom_type_symbol
_atom_type_description
_atom_type_scat_dispersion_real
_atom_type_scat_dispersion_imag
_atom_type_scat_source
C C 0.0033 0.0016 'International Tables Vol C Tables 4.2.6.8 and 6.1.1.4'
H H 0.0000 0.0000 'International Tables Vol C Tables 4.2.6.8 and 6.1.1.4'
Li Li -0.0003 0.0001 'International Tables Vol C Tables 4.2.6.8 and 6.1.1.4'
N N 0.0061 0.0033 'International Tables Vol C Tables 4.2.6.8 and 6.1.1.4'
O O 0.0106 0.0060 'International Tables Vol C Tables 4.2.6.8 and 6.1.1.4'
P P 0.1023 0.0942 'International Tables Vol C Tables 4.2.6.8 and 6.1.1.4'
Pt Pt -1.7033 8.3905 'International Tables Vol C Tables 4.2.6.8 and 6.1.1.4'
Y Y -2.7962 3.5667 'International Tables Vol C Tables 4.2.6.8 and 6.1.1.4'

loop_
_geom_angle_atom_site_label_1
_geom_angle_atom_site_label_2
_geom_angle_atom_site_label_3
_geom_angle
P1 Pt1 Y1 69.43(11)
P1 Pt1 P5 114.72(15)
P2 Pt1 Y1 71.34(11)
P2 Pt1 P1 107.47(14)
P2 Pt1 P3 111.18(15)
P2 Pt1 P5 105.54(15)
P3 Pt1 Y1 70.82(10)
P3 Pt1 P1 109.77(14)
P3 Pt1 P5 108.12(15)
P5 Pt1 Y1 175.64(12)
Pt1 Y1 P1 45.20(8)
Pt1 Y1 P2 43.51(8)
Pt1 Y1 P3 44.16(8)
P1 Y1 P2 73.52(11)
P1 Y1 P3 75.40(11)
P3 Y1 P2 74.32(11)
P4 Y1 Pt1 164.56(10)
P4 Y1 P1 120.30(12)
P4 Y1 P2 135.74(13)
P4 Y1 P3 147.15(13)
N1 Y1 Pt1 74.4(3)
N1 Y1 P1 31.1(3)
N1 Y1 P2 103.6(3)
N1 Y1 P3 90.9(3)
N1 Y1 P4 92.9(3)
N1 Y1 N2 114.9(5)
N1 Y1 N3 103.0(5)
N1 Y1 N4 126.2(4)
N2 Y1 Pt1 73.1(3)
N2 Y1 P1 91.6(4)
N2 Y1 P2 30.2(3)
N2 Y1 P3 102.2(3)
N2 Y1 P4 105.7(3)
N2 Y1 N4 94.2(5)
N3 Y1 Pt1 74.8(4)
N3 Y1 P1 99.8(4)
N3 Y1 P2 98.7(4)
N3 Y1 P3 30.6(4)
N3 Y1 P4 117.4(4)
N3 Y1 N2 120.0(5)
N3 Y1 N4 99.1(5)
N4 Y1 Pt1 159.4(3)
N4 Y1 P1 154.1(3)
N4 Y1 P2 120.7(3)
N4 Y1 P3 127.6(3)
N4 Y1 P4 34.0(3)
Pt1 P1 Y1 65.37(10)
N1 P1 Pt1 107.2(4)
N1 P1 Y1 45.4(4)
N1 P1 C7 106.8(7)
N1 P1 C13 107.2(7)
C7 P1 Pt1 117.0(6)
C7 P1 Y1 111.0(6)
C13 P1 Pt1 118.6(6)
C13 P1 Y1 143.6(5)
C13 P1 C7 99.1(8)
Pt1 P2 Y1 65.15(11)
N2 P2 Pt1 108.7(5)
N2 P2 Y1 44.8(5)
N2 P2 C25 105.6(8)
N2 P2 C31 109.6(7)
C25 P2 Pt1 116.3(5)
C25 P2 Y1 116.0(6)
C25 P2 C31 97.6(8)
C31 P2 Pt1 118.1(6)
C31 P2 Y1 141.1(5)
Pt1 P3 Y1 65.02(10)
N3 P3 Pt1 109.8(6)
N3 P3 Y1 44.8(5)
N3 P3 C43 107.9(8)
N3 P3 C49 104.9(7)
C43 P3 Pt1 113.0(5)
C43 P3 Y1 126.6(6)
C43 P3 C49 102.8(8)
C49 P3 Pt1 117.7(5)
C49 P3 Y1 126.0(5)
N4 P4 Y1 52.0(5)
N4 P4 C61 112.4(8)
N4 P4 C67 111.2(8)
C61 P4 Y1 136.0(6)
C67 P4 Y1 122.8(6)
C67 P4 C61 101.1(8)
N5 P5 Pt1 106.8(6)
N5 P5 C79 105.6(8)
N5 P5 C85 106.2(8)
C79 P5 Pt1 119.6(7)
C79 P5 C85 100.4(9)
C85 P5 Pt1 117.1(5)
P1 N1 Y1 103.5(5)
C1 N1 Y1 130.8(11)
C1 N1 P1 125.4(11)
P2 N2 Y1 105.0(7)
C19 N2 Y1 129.5(9)
C19 N2 P2 125.5(10)
P3 N3 Y1 104.6(7)
C37 N3 Y1 131.1(11)
C37 N3 P3 124.0(12)
P4 N4 Y1 94.0(7)
C55 N4 Y1 134.1(10)
C55 N4 P4 131.8(12)
C73 N5 P5 133.7(13)
C2 C1 N1 119.5(14)
C2 C1 C6 114.8(15)
C6 C1 N1 125.6(15)
C3 C2 C1 120.9(19)
C4 C3 C2 125(2)
C5 C4 C3 115.5(19)
C4 C5 C6 123(2)
C1 C6 C5 121(2)
C8 C7 P1 117.9(13)
C12 C7 P1 123.3(14)
C12 C7 C8 118.5(17)
C7 C8 C9 119.8(18)
C10 C9 C8 119.2(18)
C11 C10 C9 119.7(17)
C10 C11 C12 121.4(18)
C11 C12 C7 121.3(19)
C14 C13 P1 123.2(13)
C18 C13 P1 118.6(14)
C18 C13 C14 118.1(16)
C15 C14 C13 120.5(17)
C14 C15 C16 121.1(18)
C17 C16 C15 119.5(18)
C16 C17 C18 119.8(19)
C13 C18 C17 120.9(18)
C20 C19 N2 122.0(14)
C20 C19 C24 115.4(19)
C24 C19 N2 122.2(17)
C21 C20 C19 121(2)
C22 C21 C20 123(2)
C21 C22 C23 117.8(18)
C22 C23 C24 121.6(19)
C23 C24 C19 122(2)
C26 C25 P2 120.2(13)
C30 C25 P2 123.5(14)
C30 C25 C26 116.3(16)
C27 C26 C25 122.5(18)
C26 C27 C28 119(2)
C29 C28 C27 119.4(17)
C28 C29 C30 120.4(17)
C25 C30 C29 122.7(17)
C32 C31 P2 123.3(15)
C36 C31 P2 118.9(15)
C36 C31 C32 117.7(18)
C33 C32 C31 122(2)
C32 C33 C34 119(2)
C35 C34 C33 119(2)
C34 C35 C36 123(2)
C31 C36 C35 120(2)
N3 C37 C42 125.5(15)
C38 C37 N3 117.7(15)
C38 C37 C42 116.8(17)
C37 C38 C39 121.8(18)
C40 C39 C38 120.8(17)
C41 C40 C39 117.8(16)
C40 C41 C42 124.0(17)
C41 C42 C37 118.9(17)
C44 C43 P3 119.3(13)
C48 C43 P3 125.6(15)
C48 C43 C44 114.9(17)
C45 C44 C43 121.5(17)
C46 C45 C44 122(2)
C45 C46 C47 118.5(18)
C48 C47 C46 118(2)
C47 C48 C43 124(2)
C50 C49 P3 115.6(13)
C54 C49 P3 127.6(13)
C54 C49 C50 116.7(17)
C51 C50 C49 120.7(19)
C52 C51 C50 122(2)
C51 C52 C53 117.0(19)
C54 C53 C52 124(2)
C53 C54 C49 120.0(19)
N4 C55 C56 125.4(15)
C60 C55 N4 119.6(15)
C60 C55 C56 115.0(16)
C57 C56 C55 121.7(16)
C58 C57 C56 120.5(18)
C59 C58 C57 118.9(17)
C58 C59 C60 120.3(17)
C59 C60 C55 123.4(18)
C62 C61 P4 121.9(15)
C66 C61 P4 119.2(14)
C66 C61 C62 118.8(17)
C61 C62 C63 119(2)
C64 C63 C62 121(2)
C65 C64 C63 119(2)
C64 C65 C66 121(2)
C61 C66 C65 121(2)
C68 C67 P4 119.3(16)
C68 C67 C72 117.0(18)
C72 C67 P4 123.5(13)
C69 C68 C67 123(2)
C68 C69 C70 118(2)
C71 C70 C69 120(2)
C70 C71 C72 121(2)
C71 C72 C67 121(2)
C74 C73 N5 119.3(16)
C78 C73 N5 124.7(16)
C78 C73 C74 116.0(16)
C75 C74 C73 122(2)
C74 C75 C76 120(2)
C77 C76 C75 119.3(18)
C78 C77 C76 122(2)
C77 C78 C73 121(2)
C80 C79 P5 117.0(16)
C80 C79 C84 116(2)
C84 C79 P5 126.6(18)
C81 C80 C79 123(2)
C82 C81 C80 121(2)
C83 C82 C81 120(2)
C82 C83 C84 122(2)
C79 C84 C83 119(2)
C86 C85 P5 117.7(14)
C90 C85 P5 121.2(14)
C90 C85 C86 121.0(19)
C85 C86 C87 118.6(19)
C88 C87 C86 120(2)
C87 C88 C89 122(2)
C90 C89 C88 118(2)
C85 C90 C89 121.2(19)
C95B O2 C98B 104(5)
C95B O2 Li1 121(4)
C98B O2 Li1 127(4)
C98A O2 Li1 129(3)
C98A O2 C95A 105(3)
C95A O2 Li1 119(3)
C99 O3 Li1 122.3(18)
C102 O3 C99 109(2)
C102 O3 Li1 128(2)
C106 O4 Li1 124(2)
C103 O4 C106 108(2)
C103 O4 Li1 122(2)
O4 C106 C105 107(2)
C103 C1A C105 100(3)
C97B C96B C95B 96(5)
O3 C99 C100 105(2)
O2 C95B C96B 106(5)
O3 C102 C101 109(2)
C101 C100 C99 106(3)
O4 C103 C1A 105(3)
C1B C103 O4 112(3)
C106 C105 C1A 102(3)
C106 C105 C1B 107(3)
C96A C97A C98A 110(6)
C102 C101 C100 108(3)
C94B C93B C92B 97(6)
O2 C98B C97B 99(5)
O2 Li1 O4 115(3)
O2 Li1 O1A 108(2)
O3 Li1 O2 113(2)
O3 Li1 O4 107(2)
O3 Li1 O1A 119(3)
O3 Li1 O1B 116(4)
O4 Li1 O1A 94(2)
O1B Li1 O2 94(2)
O1B Li1 O4 113(3)
C94A O1A Li1 124(3)
C91A O1A Li1 126(3)
C91A O1A C94A 108(3)
C93A C94A O1A 101(4)
O1A C91A C92A 107(4)
C91A C92A C93A 101(4)
C91B O1B Li1 134(6)
C94B O1B Li1 123(6)
C94B O1B C91B 98(6)
O1B C91B C92B 98(7)
C91B C92B C93B 97(6)
O1B C94B C93B 113(7)
O2 C98A C97A 94(3)
C96B C97B C98B 105(4)
C97A C96A C95A 112(6)
O2 C95A C96A 93(3)
C94A C93A C92A 108(5)
C103 C1B C105 105(4)

loop_
_geom_bond_atom_site_label_1
_geom_bond_atom_site_label_2
_geom_bond_distance
Pt1 Y1 3.0321(18)
Pt1 P1 2.367(4)
Pt1 P2 2.301(4)
Pt1 P3 2.330(4)
Pt1 P5 2.371(4)
Y1 P1 3.123(4)
Y1 P2 3.166(5)
Y1 P3 3.159(4)
Y1 P4 2.931(4)
Y1 N1 2.285(12)
Y1 N2 2.309(13)
Y1 N3 2.300(15)
Y1 N4 2.315(15)
P1 N1 1.659(13)
P1 C7 1.858(18)
P1 C13 1.845(16)
P2 N2 1.649(13)
P2 C25 1.840(17)
P2 C31 1.878(18)
P3 N3 1.663(14)
P3 C43 1.852(17)
P3 C49 1.853(18)
P4 N4 1.643(12)
P4 C61 1.847(18)
P4 C67 1.820(18)
P5 N5 1.626(15)
P5 C79 1.85(2)
P5 C85 1.887(19)
N1 C1 1.396(17)
N2 C19 1.43(2)
N3 C37 1.42(2)
N4 C55 1.40(2)
N5 C73 1.418(19)
C1 C2 1.37(2)
C1 C6 1.37(2)
C2 C3 1.37(2)
C3 C4 1.33(3)
C4 C5 1.32(3)
C5 C6 1.40(3)
C7 C8 1.41(2)
C7 C12 1.39(2)
C8 C9 1.42(2)
C9 C10 1.41(3)
C10 C11 1.36(3)
C11 C12 1.38(2)
C13 C14 1.40(2)
C13 C18 1.37(3)
C14 C15 1.36(3)
C15 C16 1.39(3)
C16 C17 1.35(3)
C17 C18 1.41(3)
C19 C20 1.40(3)
C19 C24 1.41(2)
C20 C21 1.38(3)
C21 C22 1.35(3)
C22 C23 1.36(3)
C23 C24 1.38(3)
C25 C26 1.41(2)
C25 C30 1.35(2)
C26 C27 1.39(2)
C27 C28 1.40(3)
C28 C29 1.37(3)
C29 C30 1.40(2)
C31 C32 1.39(2)
C31 C36 1.37(3)
C32 C33 1.39(3)
C33 C34 1.40(3)
C34 C35 1.33(3)
C35 C36 1.40(3)
C37 C38 1.38(2)
C37 C42 1.42(2)
C38 C39 1.41(3)
C39 C40 1.37(3)
C40 C41 1.35(2)
C41 C42 1.39(2)
C43 C44 1.39(2)
C43 C48 1.38(2)
C44 C45 1.36(2)
C45 C46 1.35(3)
C46 C47 1.39(3)
C47 C48 1.36(2)
C49 C50 1.39(2)
C49 C54 1.39(2)
C50 C51 1.38(3)
C51 C52 1.35(3)
C52 C53 1.36(3)
C53 C54 1.35(2)
C55 C56 1.41(2)
C55 C60 1.39(2)
C56 C57 1.39(2)
C57 C58 1.38(2)
C58 C59 1.37(3)
C59 C60 1.38(2)
C61 C62 1.39(2)
C61 C66 1.34(3)
C62 C63 1.42(3)
C63 C64 1.37(3)
C64 C65 1.33(3)
C65 C66 1.40(3)
C67 C68 1.36(3)
C67 C72 1.42(3)
C68 C69 1.35(3)
C69 C70 1.45(4)
C70 C71 1.34(3)
C71 C72 1.36(2)
C73 C74 1.41(3)
C73 C78 1.40(2)
C74 C75 1.37(3)
C75 C76 1.37(3)
C76 C77 1.37(3)
C77 C78 1.37(2)
C79 C80 1.39(3)
C79 C84 1.42(3)
C80 C81 1.39(3)
C81 C82 1.36(3)
C82 C83 1.34(3)
C83 C84 1.44(3)
C85 C86 1.40(2)
C85 C90 1.35(2)
C86 C87 1.41(3)
C87 C88 1.35(3)
C88 C89 1.41(3)
C89 C90 1.38(3)
O2 C95B 1.39(7)
O2 C98B 1.40(7)
O2 Li1 1.95(4)
O2 C98A 1.45(5)
O2 C95A 1.49(5)
O3 C99 1.44(3)
O3 C102 1.40(3)
O3 Li1 1.84(5)
O4 C106 1.42(3)
O4 C103 1.41(3)
O4 Li1 1.98(6)
C106 C105 1.46(4)
C1A C103 1.48(5)
C1A C105 1.50(5)
C96B C95B 1.62(8)
C96B C97B 1.56(7)
C99 C100 1.52(4)
C102 C101 1.42(4)
C100 C101 1.43(4)
C103 C1B 1.37(6)
C105 C1B 1.52(6)
C97A C98A 1.62(7)
C97A C96A 1.10(8)
C93B C92B 1.57(9)
C93B C94B 1.50(10)
C98B C97B 1.71(8)
Li1 O1A 2.03(5)
Li1 O1B 1.88(7)
O1A C94A 1.50(6)
O1A C91A 1.36(5)
C94A C93A 1.49(8)
C91A C92A 1.52(7)
C92A C93A 1.56(8)
O1B C91B 1.47(8)
O1B C94B 1.41(10)
C91B C92B 1.52(11)
C96A C95A 1.70(7)
